data_2208943
loop_
_publ_author_name
'Low, John N.'
'Wardell, James L.'
'Glidewell, Christopher'

_publ_section_title
;
 A hydrogen-bonded <i>C</i>(6) chain in glyoxal 3-nitrophenylhydrazone
;
_journal_coeditor_code LH2037
_journal_issue 5
_journal_name_full 'Acta Crystallographica Section E'
_journal_page_first o1816
_journal_page_last o1818
_journal_paper_doi 10.1107/S160053680601186X
_journal_volume 62
_journal_year 2006
_chemical_formula_iupac 'C8 H7 N3 O3'
_chemical_formula_moiety 'C8 H7 N3 O3'
_chemical_formula_sum 'C8 H7 N3 O3'
_chemical_formula_weight 193.17
_chemical_name_systematic
;
Glyoxal 3-nitrophenylhydrazone
;
_space_group_IT_number 9
_symmetry_cell_setting monoclinic
_symmetry_space_group_name_Hall 'C -2yc'
_symmetry_space_group_name_H-M 'C 1 c 1'
_atom_sites_solution_hydrogens geom
_atom_sites_solution_primary direct
_atom_sites_solution_secondary difmap
_cell_angle_alpha 90.00
_cell_angle_beta 107.080(4)
_cell_angle_gamma 90.00
_cell_formula_units_Z 4
_cell_length_a 7.4737(4)
_cell_length_b 19.7711(13)
_cell_length_c 6.0262(4)
_cell_measurement_reflns_used 987
_cell_measurement_temperature 120(2)
_cell_measurement_theta_max 27.60
_cell_measurement_theta_min 3.03
_cell_volume 851.18(9)
_computing_cell_refinement 'DENZO (Otwinowski & Minor, 1997) and COLLECT'
_computing_data_collection 'COLLECT (Hooft, 1999)'
_computing_data_reduction 'DENZO and COLLECT'
_computing_molecular_graphics 'PLATON (Spek, 2003)'
_computing_publication_material 'SHELXL97 and PRPKAPPA (Ferguson, 1999)'
_computing_structure_refinement 'OSCAIL and SHELXL97 (Sheldrick, 1997)'
_computing_structure_solution 'OSCAIL (McArdle, 2003) and SHELXS97 (Sheldrick, 1997)'
_diffrn_ambient_temperature 120(2)
_diffrn_detector_area_resol_mean 9.091
_diffrn_measured_fraction_theta_full 0.993
_diffrn_measured_fraction_theta_max 0.993
_diffrn_measurement_device_type 'Bruker--Nonius KappaCCD'
_diffrn_measurement_method '\f and \w'
_diffrn_radiation_monochromator graphite
_diffrn_radiation_source 'Bruker--Nonius FR591 rotating anode'
_diffrn_radiation_type 'Mo K\a'
_diffrn_radiation_wavelength 0.71073
_diffrn_reflns_av_R_equivalents 0.0631
_diffrn_reflns_av_sigmaI/netI 0.0374
_diffrn_reflns_limit_h_max 9
_diffrn_reflns_limit_h_min -9
_diffrn_reflns_limit_k_max 25
_diffrn_reflns_limit_k_min -25
_diffrn_reflns_limit_l_max 7
_diffrn_reflns_limit_l_min -7
_diffrn_reflns_number 7928
_diffrn_reflns_theta_full 27.60
_diffrn_reflns_theta_max 27.60
_diffrn_reflns_theta_min 3.03
_diffrn_standards_decay_% 0
_exptl_absorpt_coefficient_mu 0.119
_exptl_absorpt_correction_T_max 0.998
_exptl_absorpt_correction_T_min 0.961
_exptl_absorpt_correction_type multi-scan
_exptl_absorpt_process_details '(SADABS; Sheldrick, 2003)'
_exptl_crystal_colour yellow
_exptl_crystal_density_diffrn 1.507
_exptl_crystal_density_method 'not measured'
_exptl_crystal_description lath
_exptl_crystal_F_000 400
_exptl_crystal_size_max 0.16
_exptl_crystal_size_mid 0.08
_exptl_crystal_size_min 0.02
_refine_diff_density_max 0.168
_refine_diff_density_min -0.259
_refine_ls_extinction_method none
_refine_ls_goodness_of_fit_ref 1.082
_refine_ls_hydrogen_treatment constr
_refine_ls_matrix_type full
_refine_ls_number_parameters 127
_refine_ls_number_reflns 987
_refine_ls_number_restraints 2
_refine_ls_restrained_S_all 1.081
_refine_ls_R_factor_all 0.0496
_refine_ls_R_factor_gt 0.0410
_refine_ls_shift/su_max 0.000
_refine_ls_shift/su_mean 0.000
_refine_ls_structure_factor_coef Fsqd
_refine_ls_weighting_details 'w=1/[\s^2^(Fo^2^)+(0.0568P)^2^+0.1446P] where P=(Fo^2^+2Fc^2^)/3'
_refine_ls_weighting_scheme calc
_refine_ls_wR_factor_gt 0.0940
_refine_ls_wR_factor_ref 0.0982
_reflns_number_gt 871
_reflns_number_total 987
_reflns_threshold_expression I>2\s(I)
_cod_data_source_file lh2037.cif
_cod_data_source_block I
_cod_original_sg_symbol_H-M 'C c'
_cod_database_code 2208943
_cod_database_fobs_code 2208943

loop_
_symmetry_equiv_pos_as_xyz
'x, y, z'
'x, -y, z+1/2'
'x+1/2, y+1/2, z'
'x+1/2, -y+1/2, z+1/2'

loop_
_atom_site_type_symbol
_atom_site_label
_atom_site_fract_x
_atom_site_fract_y
_atom_site_fract_z
_atom_site_U_iso_or_equiv
_atom_site_adp_type
_atom_site_calc_flag
_atom_site_refinement_flags
_atom_site_occupancy
N N1 0.2050(3) 0.15679(11) 0.1679(3) 0.0221(5) Uani d . 1
N N2 0.3161(3) 0.19066(11) 0.0702(4) 0.0221(5) Uani d . 1
C C11 0.2384(4) 0.22429(13) -0.1177(5) 0.0237(6) Uani d . 1
C C12 0.3675(4) 0.25897(14) -0.2160(5) 0.0249(6) Uani d . 1
O O1 0.3218(3) 0.29536(11) -0.3877(3) 0.0327(5) Uani d . 1
C C1 0.2813(4) 0.12344(13) 0.3786(4) 0.0219(5) Uani d . 1
C C2 0.4747(4) 0.12149(13) 0.4849(4) 0.0228(6) Uani d . 1
C C3 0.5377(4) 0.08816(14) 0.6942(4) 0.0240(6) Uani d . 1
N N3 0.7413(4) 0.08596(12) 0.8066(4) 0.0295(6) Uani d . 1
O O31 0.8425(3) 0.11907(12) 0.7197(3) 0.0346(5) Uani d . 1
O O32 0.8008(3) 0.05119(12) 0.9815(4) 0.0415(6) Uani d . 1
C C4 0.4212(4) 0.05643(14) 0.8030(5) 0.0270(6) Uani d . 1
C C5 0.2295(4) 0.05803(13) 0.6913(5) 0.0276(6) Uani d . 1
C C6 0.1600(4) 0.09135(13) 0.4822(5) 0.0232(5) Uani d . 1
H H1 0.0830 0.1607 0.1044 0.027 Uiso d R 1
H H11 0.1066 0.2260 -0.1859 0.028 Uiso calc R 1
H H12 0.4975 0.2531 -0.1418 0.030 Uiso calc R 1
H H2 0.5594 0.1424 0.4154 0.027 Uiso calc R 1
H H4 0.4702 0.0344 0.9484 0.032 Uiso calc R 1
H H5 0.1458 0.0360 0.7596 0.033 Uiso calc R 1
H H6 0.0289 0.0924 0.4085 0.028 Uiso calc R 1

loop_
_atom_site_aniso_label
_atom_site_aniso_U_11
_atom_site_aniso_U_22
_atom_site_aniso_U_33
_atom_site_aniso_U_12
_atom_site_aniso_U_13
_atom_site_aniso_U_23
N1 0.0188(10) 0.0265(11) 0.0201(11) -0.0011(9) 0.0042(9) 0.0022(9)
N2 0.0209(11) 0.0241(11) 0.0216(11) -0.0011(9) 0.0067(9) -0.0015(8)
C11 0.0233(12) 0.0261(13) 0.0194(12) 0.0017(10) 0.0029(10) 0.0004(11)
C12 0.0193(12) 0.0315(14) 0.0220(14) -0.0021(11) 0.0030(10) 0.0021(12)
O1 0.0271(10) 0.0389(11) 0.0288(11) -0.0020(9) 0.0031(8) 0.0096(9)
C1 0.0236(13) 0.0211(13) 0.0208(12) 0.0004(9) 0.0064(11) -0.0017(10)
C2 0.0236(14) 0.0227(13) 0.0225(13) -0.0007(10) 0.0073(11) -0.0024(11)
C3 0.0215(15) 0.0277(14) 0.0203(13) 0.0023(10) 0.0022(11) -0.0019(10)
N3 0.0276(13) 0.0323(13) 0.0257(12) 0.0039(10) 0.0035(10) -0.0043(10)
O31 0.0230(10) 0.0507(14) 0.0297(11) 0.0021(9) 0.0072(9) -0.0021(10)
O32 0.0348(13) 0.0468(14) 0.0330(11) 0.0074(10) -0.0055(10) 0.0090(10)
C4 0.0368(16) 0.0230(14) 0.0223(13) 0.0083(11) 0.0103(12) 0.0045(11)
C5 0.0339(16) 0.0228(13) 0.0298(15) 0.0014(11) 0.0150(13) 0.0016(11)
C6 0.0220(13) 0.0231(13) 0.0249(13) 0.0016(10) 0.0076(10) -0.0021(11)

loop_
_atom_type_symbol
_atom_type_description
_atom_type_scat_dispersion_real
_atom_type_scat_dispersion_imag
_atom_type_scat_source
C C 0.0033 0.0000 'International Tables Vol C Tables 4.2.6.8 and 6.1.1.4'
H H 0.0000 0.0000 'International Tables Vol C Tables 4.2.6.8 and 6.1.1.4'
N N 0.0061 0.0000 'International Tables Vol C Tables 4.2.6.8 and 6.1.1.4'
O O 0.0106 0.0000 'International Tables Vol C Tables 4.2.6.8 and 6.1.1.4'

loop_
_geom_angle_atom_site_label_1
_geom_angle_atom_site_label_2
_geom_angle_atom_site_label_3
_geom_angle
_geom_angle_publ_flag
N2 N1 C1 119.9(2) no
N2 N1 H1 117.6 no
C1 N1 H1 122.0 no
C11 N2 N1 117.9(2) no
N2 C11 C12 114.9(2) no
N2 C11 H11 122.6 no
C12 C11 H11 122.6 no
O1 C12 C11 124.8(2) no
O1 C12 H12 117.6 no
C11 C12 H12 117.6 no
C6 C1 N1 118.4(2) no
C6 C1 C2 120.2(2) no
N1 C1 C2 121.4(2) no
C3 C2 C1 117.5(2) no
C3 C2 H2 121.3 no
C1 C2 H2 121.3 no
C2 C3 C4 123.8(2) no
C2 C3 N3 117.6(2) no
C4 C3 N3 118.5(2) no
O32 N3 O31 123.5(3) no
O32 N3 C3 118.4(2) no
O31 N3 C3 118.1(2) no
C3 C4 C5 117.5(2) no
C3 C4 H4 121.3 no
C5 C4 H4 121.3 no
C6 C5 C4 120.7(3) no
C6 C5 H5 119.7 no
C4 C5 H5 119.7 no
C5 C6 C1 120.3(2) no
C5 C6 H6 119.8 no
C1 C6 H6 119.8 no

loop_
_geom_bond_atom_site_label_1
_geom_bond_atom_site_label_2
_geom_bond_distance
_geom_bond_publ_flag
C1 N1 1.395(3) y
N1 N2 1.331(3) y
N1 H1 0.88 no
N2 C11 1.294(3) y
C11 C12 1.445(4) y
C11 H11 0.95 no
C12 O1 1.224(3) y
C12 H12 0.95 no
C1 C6 1.395(4) no
C1 C2 1.399(4) no
C2 C3 1.378(4) no
C2 H2 0.95 no
C3 C4 1.384(4) no
C3 N3 1.473(3) no
N3 O32 1.227(3) no
N3 O31 1.228(3) no
C4 C5 1.393(4) no
C4 H4 0.95 no
C5 C6 1.381(4) no
C5 H5 0.95 no
C6 H6 0.95 no

loop_
_geom_hbond_atom_site_label_D
_geom_hbond_atom_site_label_H
_geom_hbond_atom_site_label_A
_geom_hbond_site_symmetry_A
_geom_hbond_distance_DH
_geom_hbond_distance_HA
_geom_hbond_distance_DA
_geom_hbond_angle_DHA
_geom_hbond_publ_flag
N1 H1 O1 4_455 0.88 2.15 2.940(3) 149 y

loop_
_geom_torsion_atom_site_label_1
_geom_torsion_atom_site_label_2
_geom_torsion_atom_site_label_3
_geom_torsion_atom_site_label_4
_geom_torsion
_geom_torsion_publ_flag
C2 C1 N1 N2 -3.6(4) y
C1 N1 N2 C11 -175.8(2) y
N1 N2 C11 C12 -179.1(2) y
N2 C11 C12 O1 -177.1(3) y
N2 N1 C1 C6 176.8(2) no
C6 C1 C2 C3 -1.2(3) no
N1 C1 C2 C3 179.2(2) no
C1 C2 C3 C4 0.5(4) no
C1 C2 C3 N3 180.0(2) no
C2 C3 N3 O32 -173.2(2) no
C4 C3 N3 O32 6.3(4) no
C2 C3 N3 O31 6.7(4) y
C4 C3 N3 O31 -173.8(2) no
C2 C3 C4 C5 0.7(4) no
N3 C3 C4 C5 -178.8(2) no
C3 C4 C5 C6 -1.3(4) no
C4 C5 C6 C1 0.6(4) no
N1 C1 C6 C5 -179.7(2) no
C2 C1 C6 C5 0.7(4) no

loop_
_cod_related_entry_id
_cod_related_entry_database
_cod_related_entry_code
1 ChemSpider 21179393
